data_1542600
loop_
_publ_author_name
'Jiang, Pingping'
'Xu, Yongbao'
'Sun, Fuxing'
'Liu, Xufei'
'Li, Feng'
'Yu, Renfu'
'Li, Yang'
'Wang, Qifeng'

_publ_section_title
;
 Pd(II)-Catalyzed ortho-C-H Olefination/Dearomatization of N-Aryl Ureas:
 An Approach to Imine Derivatives.
;
_journal_issue 6
_journal_name_full 'Organic letters'
_journal_page_first 1426
_journal_page_last 1429
_journal_paper_doi 10.1021/acs.orglett.6b00363
_journal_volume 18
_journal_year 2016
_chemical_formula_sum 'C41 H32 N2 O'
_chemical_formula_weight 568.68
_space_group_crystal_system monoclinic
_space_group_IT_number 14
_space_group_name_Hall '-P 2ybc'
_space_group_name_H-M_alt 'P 1 21/c 1'
_symmetry_space_group_name_Hall '-P 2ybc'
_symmetry_space_group_name_H-M 'P 1 21/c 1'
_atom_sites_solution_hydrogens geom
_audit_creation_method SHELXL-2014/7
_cell_angle_alpha 90
_cell_angle_beta 114.993(2)
_cell_angle_gamma 90
_cell_formula_units_Z 4
_cell_length_a 19.0371(13)
_cell_length_b 9.7457(7)
_cell_length_c 18.7726(12)
_cell_measurement_reflns_used 2474
_cell_measurement_temperature 296(2)
_cell_measurement_theta_max 22.23
_cell_measurement_theta_min 2.39
_cell_volume 3156.7(4)
_computing_structure_refinement 'SHELXL-2014/7 (Sheldrick, 2014)'
_diffrn_ambient_temperature 293(2)
_diffrn_measured_fraction_theta_full 1.000
_diffrn_measured_fraction_theta_max 0.996
_diffrn_measurement_device_type 'CCD area detector'
_diffrn_measurement_method 'phi and omega scans'
_diffrn_radiation_type MoK\a
_diffrn_radiation_wavelength 0.71073
_diffrn_reflns_av_R_equivalents 0.0543
_diffrn_reflns_av_unetI/netI 0.0597
_diffrn_reflns_Laue_measured_fraction_full 1.000
_diffrn_reflns_Laue_measured_fraction_max 0.996
_diffrn_reflns_limit_h_max 25
_diffrn_reflns_limit_h_min -25
_diffrn_reflns_limit_k_max 12
_diffrn_reflns_limit_k_min -13
_diffrn_reflns_limit_l_max 24
_diffrn_reflns_limit_l_min -21
_diffrn_reflns_number 26044
_diffrn_reflns_point_group_measured_fraction_full 1.000
_diffrn_reflns_point_group_measured_fraction_max 0.996
_diffrn_reflns_theta_full 25.242
_diffrn_reflns_theta_max 28.333
_diffrn_reflns_theta_min 1.180
_exptl_absorpt_coefficient_mu 0.071
_exptl_crystal_colour yellow
_exptl_crystal_density_diffrn 1.197
_exptl_crystal_description block
_exptl_crystal_F_000 1200
_exptl_crystal_size_max 0.400
_exptl_crystal_size_mid 0.200
_exptl_crystal_size_min 0.200
_refine_diff_density_max 0.177
_refine_diff_density_min -0.180
_refine_diff_density_rms 0.034
_refine_ls_extinction_method none
_refine_ls_goodness_of_fit_ref 0.999
_refine_ls_hydrogen_treatment constr
_refine_ls_matrix_type full
_refine_ls_number_parameters 399
_refine_ls_number_reflns 7840
_refine_ls_number_restraints 0
_refine_ls_restrained_S_all 0.999
_refine_ls_R_factor_all 0.1247
_refine_ls_R_factor_gt 0.0511
_refine_ls_shift/su_max 0.000
_refine_ls_shift/su_mean 0.000
_refine_ls_structure_factor_coef Fsqd
_refine_ls_weighting_details 'w=1/[\s^2^(Fo^2^)+(0.0527P)^2^+0.3472P] where P=(Fo^2^+2Fc^2^)/3'
_refine_ls_weighting_scheme calc
_refine_ls_wR_factor_gt 0.1101
_refine_ls_wR_factor_ref 0.1446
_reflns_Friedel_coverage 0.000
_reflns_number_gt 3886
_reflns_number_total 7840
_reflns_threshold_expression 'I > 2\s(I)'
_cod_data_source_file ol6b00363_si_003.cif
_cod_data_source_block shelx
_cod_depositor_comments 'Adding full bibliography for 1542598--1542600.cif.'
_cod_database_code 1542600
_shelx_shelxl_version_number 2014/7
_shelx_space_group_comment
;
The symmetry employed for this shelxl refinement is uniquely defined
by the following loop, which should always be used as a source of
symmetry information in preference to the above space-group names.
They are only intended as comments.
;
_shelx_estimated_absorpt_t_min 0.972
_shelx_estimated_absorpt_t_max 0.986

loop_
_space_group_symop_operation_xyz
'x, y, z'
'-x, y+1/2, -z+1/2'
'-x, -y, -z'
'x, -y-1/2, z-1/2'

loop_
_atom_site_label
_atom_site_type_symbol
_atom_site_fract_x
_atom_site_fract_y
_atom_site_fract_z
_atom_site_U_iso_or_equiv
_atom_site_adp_type
_atom_site_occupancy
_atom_site_site_symmetry_order
_atom_site_calc_flag
_atom_site_refinement_flags_posn
_atom_site_refinement_flags_adp
C1 C 0.35337(11) 0.0618(2) 0.08476(11) 0.0422(5) Uani 1 1 d . .
C2 C 0.41759(12) -0.0205(2) 0.13730(12) 0.0561(6) Uani 1 1 d . .
H2 H 0.4627 0.0229 0.1717 0.067 Uiso 1 1 calc R U
C3 C 0.41368(13) -0.1570(3) 0.13756(13) 0.0635(6) Uani 1 1 d . .
H3 H 0.4567 -0.2051 0.1723 0.076 Uiso 1 1 calc R U
C4 C 0.34619(12) -0.2347(2) 0.08686(12) 0.0508(5) Uani 1 1 d . .
C5 C 0.28040(11) -0.16530(19) 0.03563(11) 0.0415(5) Uani 1 1 d . .
C6 C 0.27567(10) -0.00957(18) 0.03737(10) 0.0371(4) Uani 1 1 d . .
C7 C 0.34639(16) -0.3782(2) 0.08815(15) 0.0682(7) Uani 1 1 d . .
H7 H 0.3904 -0.4247 0.1224 0.082 Uiso 1 1 calc R U
C8 C 0.28257(17) -0.4511(2) 0.03953(16) 0.0730(7) Uani 1 1 d . .
H8 H 0.2831 -0.5465 0.0408 0.088 Uiso 1 1 calc R U
C9 C 0.21775(15) -0.3823(2) -0.01108(15) 0.0682(7) Uani 1 1 d . .
H9 H 0.1744 -0.4315 -0.0443 0.082 Uiso 1 1 calc R U
C10 C 0.21634(13) -0.2408(2) -0.01305(13) 0.0544(5) Uani 1 1 d . .
H10 H 0.1719 -0.1955 -0.0474 0.065 Uiso 1 1 calc R U
C11 C 0.22473(10) 0.03349(17) 0.07878(10) 0.0373(4) Uani 1 1 d . .
C12 C 0.16778(10) 0.11493(17) 0.03064(10) 0.0358(4) Uani 1 1 d . .
C13 C 0.17228(10) 0.12784(17) -0.04598(10) 0.0357(4) Uani 1 1 d . .
C14 C 0.23342(10) 0.05417(18) -0.04409(10) 0.0382(4) Uani 1 1 d . .
C15 C 0.24432(11) 0.00295(19) 0.16231(11) 0.0412(4) Uani 1 1 d . .
C16 C 0.27652(13) 0.1050(2) 0.21801(12) 0.0556(6) Uani 1 1 d . .
H16 H 0.2877 0.1901 0.2028 0.067 Uiso 1 1 calc R U
C17 C 0.29230(14) 0.0820(3) 0.29603(13) 0.0678(7) Uani 1 1 d . .
H17 H 0.3139 0.1515 0.3328 0.081 Uiso 1 1 calc R U
C18 C 0.27636(14) -0.0423(3) 0.31923(14) 0.0692(7) Uani 1 1 d . .
H18 H 0.2866 -0.0572 0.3716 0.083 Uiso 1 1 calc R U
C19 C 0.24543(15) -0.1446(3) 0.26543(15) 0.0697(7) Uani 1 1 d . .
H19 H 0.2349 -0.2295 0.2814 0.084 Uiso 1 1 calc R U
C20 C 0.22944(13) -0.1233(2) 0.18695(13) 0.0581(6) Uani 1 1 d . .
H20 H 0.2087 -0.1940 0.1508 0.070 Uiso 1 1 calc R U
C21 C 0.11165(11) 0.18846(18) 0.05236(11) 0.0405(4) Uani 1 1 d . .
C22 C 0.06188(13) 0.1172(2) 0.07476(14) 0.0607(6) Uani 1 1 d . .
H22 H 0.0631 0.0218 0.0756 0.073 Uiso 1 1 calc R U
C23 C 0.01037(16) 0.1855(3) 0.09590(17) 0.0873(9) Uani 1 1 d . .
H23 H -0.0243 0.1358 0.1089 0.105 Uiso 1 1 calc R U
C24 C 0.00955(17) 0.3237(3) 0.09798(16) 0.0865(9) Uani 1 1 d . .
H24 H -0.0244 0.3689 0.1140 0.104 Uiso 1 1 calc R U
C25 C 0.05865(16) 0.3975(3) 0.07649(16) 0.0773(8) Uani 1 1 d . .
H25 H 0.0579 0.4929 0.0776 0.093 Uiso 1 1 calc R U
C26 C 0.10957(13) 0.3296(2) 0.05308(13) 0.0595(6) Uani 1 1 d . .
H26 H 0.1424 0.3798 0.0378 0.071 Uiso 1 1 calc R U
C27 C 0.11613(11) 0.21413(17) -0.10942(10) 0.0379(4) Uani 1 1 d . .
C28 C 0.03701(12) 0.1967(2) -0.13383(12) 0.0508(5) Uani 1 1 d . .
H28 H 0.0192 0.1264 -0.1122 0.061 Uiso 1 1 calc R U
C29 C -0.01587(13) 0.2823(2) -0.18986(13) 0.0630(6) Uani 1 1 d . .
H29 H -0.0687 0.2686 -0.2061 0.076 Uiso 1 1 calc R U
C30 C 0.00971(16) 0.3868(3) -0.22117(14) 0.0699(7) Uani 1 1 d . .
H30 H -0.0257 0.4448 -0.2585 0.084 Uiso 1 1 calc R U
C31 C 0.08771(16) 0.4059(2) -0.19748(14) 0.0668(7) Uani 1 1 d . .
H31 H 0.1051 0.4768 -0.2191 0.080 Uiso 1 1 calc R U
C32 C 0.14043(13) 0.32106(19) -0.14202(12) 0.0500(5) Uani 1 1 d . .
H32 H 0.1932 0.3358 -0.1262 0.060 Uiso 1 1 calc R U
C33 C 0.26128(11) 0.03100(18) -0.10535(11) 0.0416(5) Uani 1 1 d . .
C34 C 0.21500(14) 0.0508(2) -0.18491(12) 0.0554(6) Uani 1 1 d . .
H34 H 0.1633 0.0753 -0.2012 0.067 Uiso 1 1 calc R U
C35 C 0.24428(17) 0.0348(2) -0.24025(14) 0.0719(7) Uani 1 1 d . .
H35 H 0.2121 0.0494 -0.2931 0.086 Uiso 1 1 calc R U
C36 C 0.31988(18) -0.0022(3) -0.21859(16) 0.0799(8) Uani 1 1 d . .
H36 H 0.3397 -0.0094 -0.2560 0.096 Uiso 1 1 calc R U
C37 C 0.36556(15) -0.0284(3) -0.14146(16) 0.0762(7) Uani 1 1 d . .
H37 H 0.4165 -0.0566 -0.1263 0.091 Uiso 1 1 calc R U
C38 C 0.33685(13) -0.0133(2) -0.08561(13) 0.0600(6) Uani 1 1 d . .
H38 H 0.3688 -0.0332 -0.0334 0.072 Uiso 1 1 calc R U
C39 C 0.42196(13) 0.2669(2) 0.12693(15) 0.0603(6) Uani 1 1 d . .
C40 C 0.53291(16) 0.3979(3) 0.13796(19) 0.1074(11) Uani 1 1 d . .
H40A H 0.5746 0.3731 0.1246 0.161 Uiso 1 1 calc R U
H40B H 0.5482 0.3821 0.1930 0.161 Uiso 1 1 calc R U
H40C H 0.5207 0.4932 0.1264 0.161 Uiso 1 1 calc R U
C41 C 0.4465(2) 0.2962(4) 0.01060(18) 0.1216(13) Uani 1 1 d . .
H41A H 0.3965 0.2536 -0.0149 0.182 Uiso 1 1 calc R U
H41B H 0.4849 0.2386 0.0052 0.182 Uiso 1 1 calc R U
H41C H 0.4457 0.3837 -0.0133 0.182 Uiso 1 1 calc R U
N1 N 0.35598(10) 0.19181(18) 0.07709(10) 0.0536(4) Uani 1 1 d . .
N2 N 0.46506(12) 0.3151(2) 0.09239(13) 0.0763(6) Uani 1 1 d . .
O1 O 0.43441(11) 0.2921(2) 0.19491(11) 0.0956(6) Uani 1 1 d . .

loop_
_atom_site_aniso_label
_atom_site_aniso_U_11
_atom_site_aniso_U_22
_atom_site_aniso_U_33
_atom_site_aniso_U_23
_atom_site_aniso_U_13
_atom_site_aniso_U_12
C1 0.0342(11) 0.0560(12) 0.0378(11) 0.0006(9) 0.0167(9) 0.0000(9)
C2 0.0388(12) 0.0712(15) 0.0484(13) 0.0036(11) 0.0089(10) 0.0023(11)
C3 0.0462(14) 0.0745(16) 0.0585(15) 0.0151(12) 0.0112(12) 0.0161(12)
C4 0.0510(13) 0.0539(12) 0.0502(13) 0.0090(10) 0.0241(11) 0.0104(10)
C5 0.0422(12) 0.0461(11) 0.0410(11) 0.0036(9) 0.0222(10) 0.0051(9)
C6 0.0335(10) 0.0437(10) 0.0334(10) 0.0021(8) 0.0133(8) 0.0020(8)
C7 0.0726(18) 0.0560(14) 0.0772(17) 0.0173(13) 0.0329(15) 0.0192(13)
C8 0.091(2) 0.0476(13) 0.090(2) 0.0037(14) 0.0468(18) 0.0072(14)
C9 0.0738(18) 0.0520(14) 0.0794(18) -0.0059(12) 0.0331(15) -0.0065(13)
C10 0.0510(14) 0.0495(12) 0.0581(14) 0.0014(10) 0.0186(11) -0.0012(10)
C11 0.0358(10) 0.0409(10) 0.0370(10) -0.0001(8) 0.0170(9) -0.0020(8)
C12 0.0338(10) 0.0370(10) 0.0373(10) 0.0009(8) 0.0156(9) -0.0026(8)
C13 0.0306(10) 0.0384(10) 0.0357(10) 0.0009(8) 0.0117(8) -0.0033(8)
C14 0.0346(10) 0.0438(10) 0.0349(10) 0.0006(8) 0.0135(9) -0.0034(8)
C15 0.0365(10) 0.0509(11) 0.0400(11) 0.0076(9) 0.0198(9) 0.0087(9)
C16 0.0605(15) 0.0622(14) 0.0459(13) -0.0002(11) 0.0243(11) 0.0047(11)
C17 0.0671(16) 0.0929(19) 0.0447(14) -0.0065(13) 0.0248(12) 0.0151(14)
C18 0.0635(16) 0.108(2) 0.0450(14) 0.0219(15) 0.0318(13) 0.0328(15)
C19 0.0776(18) 0.0800(17) 0.0645(17) 0.0308(14) 0.0427(15) 0.0204(14)
C20 0.0662(15) 0.0583(13) 0.0569(14) 0.0109(11) 0.0329(12) 0.0043(11)
C21 0.0383(11) 0.0455(11) 0.0372(10) 0.0023(8) 0.0156(9) 0.0047(9)
C22 0.0593(15) 0.0625(14) 0.0762(16) 0.0120(12) 0.0439(13) 0.0097(11)
C23 0.078(2) 0.107(2) 0.107(2) 0.0151(18) 0.0676(18) 0.0223(17)
C24 0.074(2) 0.114(2) 0.0812(19) -0.0055(17) 0.0427(16) 0.0341(18)
C25 0.0792(19) 0.0613(15) 0.0792(18) -0.0126(13) 0.0218(16) 0.0243(14)
C26 0.0611(15) 0.0500(13) 0.0684(15) -0.0048(11) 0.0284(13) 0.0027(11)
C27 0.0381(11) 0.0399(10) 0.0348(10) 0.0004(8) 0.0145(9) 0.0004(8)
C28 0.0423(12) 0.0576(13) 0.0494(12) 0.0063(10) 0.0163(10) -0.0009(10)
C29 0.0409(13) 0.0852(17) 0.0547(14) 0.0049(13) 0.0121(11) 0.0121(12)
C30 0.0727(18) 0.0772(17) 0.0528(14) 0.0204(12) 0.0196(13) 0.0281(14)
C31 0.0771(18) 0.0591(14) 0.0661(16) 0.0205(12) 0.0321(14) 0.0078(13)
C32 0.0492(13) 0.0490(12) 0.0530(13) 0.0083(10) 0.0227(11) -0.0005(10)
C33 0.0445(12) 0.0446(11) 0.0386(11) -0.0005(9) 0.0205(9) -0.0015(9)
C34 0.0650(15) 0.0574(13) 0.0426(12) -0.0010(10) 0.0215(11) 0.0066(11)
C35 0.101(2) 0.0763(17) 0.0437(14) 0.0024(12) 0.0361(15) 0.0129(15)
C36 0.106(2) 0.0925(19) 0.0675(18) 0.0029(15) 0.0619(18) 0.0081(17)
C37 0.0678(17) 0.108(2) 0.0705(18) -0.0016(15) 0.0464(15) 0.0081(15)
C38 0.0512(14) 0.0854(16) 0.0503(13) 0.0032(12) 0.0281(11) 0.0091(12)
C39 0.0419(13) 0.0636(14) 0.0660(16) 0.0026(12) 0.0138(12) -0.0095(11)
C40 0.0634(19) 0.119(2) 0.119(3) 0.007(2) 0.0178(18) -0.0450(18)
C41 0.120(3) 0.163(3) 0.084(2) 0.011(2) 0.046(2) -0.062(2)
N1 0.0405(10) 0.0559(11) 0.0569(11) -0.0016(9) 0.0132(9) -0.0099(8)
N2 0.0550(13) 0.0904(15) 0.0732(15) 0.0076(12) 0.0170(11) -0.0266(11)
O1 0.0839(14) 0.1251(17) 0.0739(13) -0.0337(12) 0.0295(11) -0.0438(12)

loop_
_atom_type_symbol
_atom_type_description
_atom_type_scat_dispersion_real
_atom_type_scat_dispersion_imag
_atom_type_scat_source
C C 0.0033 0.0016 'International Tables Vol C Tables 4.2.6.8 and 6.1.1.4'
H H 0.0000 0.0000 'International Tables Vol C Tables 4.2.6.8 and 6.1.1.4'
N N 0.0061 0.0033 'International Tables Vol C Tables 4.2.6.8 and 6.1.1.4'
O O 0.0106 0.0060 'International Tables Vol C Tables 4.2.6.8 and 6.1.1.4'

loop_
_geom_angle_atom_site_label_1
_geom_angle_atom_site_label_2
_geom_angle_atom_site_label_3
_geom_angle
N1 C1 C2 124.36(19)
N1 C1 C6 117.26(17)
C2 C1 C6 118.33(17)
C3 C2 C1 121.6(2)
C2 C3 C4 123.7(2)
C5 C4 C7 119.5(2)
C5 C4 C3 119.37(19)
C7 C4 C3 121.1(2)
C10 C5 C4 118.86(18)
C10 C5 C6 119.99(17)
C4 C5 C6 120.95(18)
C5 C6 C14 113.28(15)
C5 C6 C1 114.43(15)
C14 C6 C1 111.55(14)
C5 C6 C11 109.83(14)
C14 C6 C11 102.58(14)
C1 C6 C11 104.07(14)
C8 C7 C4 120.8(2)
C7 C8 C9 119.5(2)
C8 C9 C10 120.6(2)
C9 C10 C5 120.7(2)
C12 C11 C15 127.14(16)
C12 C11 C6 108.93(15)
C15 C11 C6 123.42(15)
C11 C12 C21 125.01(16)
C11 C12 C13 110.06(15)
C21 C12 C13 124.82(16)
C14 C13 C27 129.94(16)
C14 C13 C12 109.32(15)
C27 C13 C12 120.72(15)
C13 C14 C33 130.49(17)
C13 C14 C6 108.95(15)
C33 C14 C6 120.56(16)
C16 C15 C20 118.27(19)
C16 C15 C11 119.24(17)
C20 C15 C11 122.46(18)
C17 C16 C15 120.8(2)
C18 C17 C16 120.3(2)
C19 C18 C17 119.8(2)
C18 C19 C20 120.6(2)
C15 C20 C19 120.2(2)
C22 C21 C26 118.35(18)
C22 C21 C12 120.71(17)
C26 C21 C12 120.92(17)
C23 C22 C21 120.8(2)
C24 C23 C22 120.7(2)
C23 C24 C25 119.9(2)
C24 C25 C26 119.9(2)
C21 C26 C25 120.4(2)
C32 C27 C28 117.75(18)
C32 C27 C13 121.40(17)
C28 C27 C13 120.67(16)
C29 C28 C27 121.05(19)
C30 C29 C28 120.0(2)
C29 C30 C31 119.8(2)
C30 C31 C32 120.5(2)
C31 C32 C27 120.9(2)
C34 C33 C38 116.30(18)
C34 C33 C14 122.93(18)
C38 C33 C14 120.77(18)
C35 C34 C33 121.3(2)
C36 C35 C34 121.0(2)
C37 C36 C35 119.0(2)
C36 C37 C38 120.5(2)
C37 C38 C33 121.8(2)
O1 C39 N2 123.5(2)
O1 C39 N1 121.5(2)
N2 C39 N1 114.8(2)
C1 N1 C39 120.33(18)
C39 N2 C41 123.6(2)
C39 N2 C40 119.1(2)
C41 N2 C40 117.1(2)

loop_
_geom_bond_atom_site_label_1
_geom_bond_atom_site_label_2
_geom_bond_distance
C1 N1 1.279(2)
C1 C2 1.446(3)
C1 C6 1.533(3)
C2 C3 1.333(3)
C3 C4 1.448(3)
C4 C5 1.390(3)
C4 C7 1.399(3)
C5 C10 1.386(3)
C5 C6 1.522(2)
C6 C14 1.527(2)
C6 C11 1.536(2)
C7 C8 1.370(3)
C8 C9 1.373(3)
C9 C10 1.380(3)
C11 C12 1.339(2)
C11 C15 1.480(2)
C12 C21 1.480(2)
C12 C13 1.482(2)
C13 C14 1.355(2)
C13 C27 1.481(2)
C14 C33 1.473(2)
C15 C16 1.385(3)
C15 C20 1.385(3)
C16 C17 1.383(3)
C17 C18 1.364(3)
C18 C19 1.363(3)
C19 C20 1.388(3)
C21 C22 1.376(3)
C21 C26 1.376(3)
C22 C23 1.375(3)
C23 C24 1.348(4)
C24 C25 1.368(4)
C25 C26 1.389(3)
C27 C32 1.383(2)
C27 C28 1.387(3)
C28 C29 1.386(3)
C29 C30 1.364(3)
C30 C31 1.371(3)
C31 C32 1.375(3)
C33 C34 1.390(3)
C33 C38 1.394(3)
C34 C35 1.380(3)
C35 C36 1.368(3)
C36 C37 1.362(4)
C37 C38 1.380(3)
C39 O1 1.220(3)
C39 N2 1.328(3)
C39 N1 1.413(3)
C40 N2 1.455(3)
C41 N2 1.434(3)
